data_2020202
loop_
_publ_author_name
'Mohamed, Shaaban K.'
'Younes, Sabry H. H.'
'Abdel-Raheem, Eman M. M.'
'Mague, Joel T.'
'Akkurt, Mehmet'
'Glidewell, Christopher'

_publ_section_title
;
 The interplay of solvation, molecular conformation and supramolecular
 assembly in
 1,1'-({[(ethane-1,2-diyl)dioxy](1,2-phenylene)}bis(methanylylidene))bis(thiosemicarbazide)
 and its <i>N</i>,<i>N</i>-dimethylformamide disolvate
;
_journal_coeditor_code FA3376
_journal_issue 11
_journal_name_full 'Acta Crystallographica Section C'
_journal_page_first
;
;
_journal_paper_doi 10.1107/S2053229615018744
_journal_volume 71
_journal_year 2015
_chemical_formula_iupac 'C18 H20 N6 O2 S2'
_chemical_formula_moiety 'C18 H20 N6 O2 S2'
_chemical_formula_sum 'C18 H20 N6 O2 S2'
_chemical_formula_weight 416.52
_chemical_name_systematic 1,1'-({[(ethane-1,2-diyl)dioxy](1,2-phenylene)}-bis(methanylylidene))bis(thiosemicarbazide)
_space_group_crystal_system monoclinic
_space_group_IT_number 15
_space_group_name_Hall '-C 2yc'
_space_group_name_H-M_alt 'C 1 2/c 1'
_symmetry_space_group_name_Hall '-C 2yc'
_symmetry_space_group_name_H-M 'C 1 2/c 1'
_atom_sites_solution_hydrogens geom
_audit_creation_method SHELXL2014
_cell_angle_alpha 90
_cell_angle_beta 100.296(2)
_cell_angle_gamma 90
_cell_formula_units_Z 4
_cell_length_a 14.063(2)
_cell_length_b 17.869(3)
_cell_length_c 7.8770(12)
_cell_measurement_reflns_used 2599
_cell_measurement_temperature 150(2)
_cell_measurement_theta_max 29.194
_cell_measurement_theta_min 1.861
_cell_volume 1947.6(5)
_computing_cell_refinement
;
SAINT (Bruker, 2013)
;
_computing_data_collection
;
APEX2 (Bruker, 2013)
;
_computing_data_reduction
;
SAINT (Bruker, 2013)
;
_computing_molecular_graphics
;
PLATON (Spek, 2009)
;
_computing_publication_material
;
SHELXL2014 (Sheldrick, 2015) and PLATON (Spek, 2009)
;
_computing_structure_refinement
;
SHELXL2014 (Sheldrick, 2015)
;
_computing_structure_solution
;
SHELXS97 (Sheldrick, 2008)
;
_diffrn_ambient_temperature 150(2)
_diffrn_detector_area_resol_mean 0.3660
_diffrn_measured_fraction_theta_full 1.000
_diffrn_measured_fraction_theta_max 1.000
_diffrn_measurement_device_type 'Bruker SMART APEX CCD area-detector'
_diffrn_measurement_method '\f and \w'
_diffrn_radiation_type MoK\a
_diffrn_radiation_wavelength 0.71073
_diffrn_reflns_av_R_equivalents 0.0400
_diffrn_reflns_limit_h_max 18
_diffrn_reflns_limit_h_min -18
_diffrn_reflns_limit_k_max 23
_diffrn_reflns_limit_k_min -23
_diffrn_reflns_limit_l_max 10
_diffrn_reflns_limit_l_min -10
_diffrn_reflns_number 16331
_diffrn_reflns_theta_full 25.242
_diffrn_reflns_theta_max 27.489
_diffrn_reflns_theta_min 1.861
_diffrn_standards_decay_% 0
_diffrn_standards_interval_count 0
_diffrn_standards_interval_time 0
_diffrn_standards_number 0
_exptl_absorpt_coefficient_mu 0.301
_exptl_absorpt_correction_T_max 0.982
_exptl_absorpt_correction_T_min 0.842
_exptl_absorpt_correction_type multi-scan
_exptl_absorpt_process_details
;
(SADABS; Sheldrick, 2003)
;
_exptl_crystal_colour colourless
_exptl_crystal_density_diffrn 1.421
_exptl_crystal_description plate
_exptl_crystal_F_000 872
_exptl_crystal_size_max 0.140
_exptl_crystal_size_mid 0.130
_exptl_crystal_size_min 0.060
_refine_diff_density_max 0.421
_refine_diff_density_min -0.210
_refine_ls_extinction_method none
_refine_ls_goodness_of_fit_ref 1.077
_refine_ls_hydrogen_treatment constr
_refine_ls_matrix_type full
_refine_ls_number_parameters 127
_refine_ls_number_reflns 2238
_refine_ls_number_restraints 0
_refine_ls_restrained_S_all 1.077
_refine_ls_R_factor_all 0.0377
_refine_ls_R_factor_gt 0.0343
_refine_ls_shift/su_max 0.001
_refine_ls_shift/su_mean 0.000
_refine_ls_structure_factor_coef Fsqd
_refine_ls_weighting_details 'w = 1/[\s^2^(Fo^2^)+(0.0539P)^2^+1.5017P] where P=(Fo^2^+2Fc^2^)/3'
_refine_ls_weighting_scheme calc
_refine_ls_wR_factor_gt 0.0942
_refine_ls_wR_factor_ref 0.0973
_reflns_number_gt 2028
_reflns_number_total 2238
_reflns_threshold_expression I>2\s(I)
_cod_data_source_file fa3376sup1.cif
_cod_data_source_block I
_cod_database_code 2020202
_shelx_space_group_comment
;
The symmetry employed for this shelxl refinement is uniquely defined
by the following loop, which should always be used as a source of
symmetry information in preference to the above space-group names.
They are only intended as comments.
;
_shelx_estimated_absorpt_t_min 0.959
_shelx_estimated_absorpt_t_max 0.982
_shelxl_version_number 2.014

loop_
_space_group_symop_operation_xyz
'x, y, z'
'-x, y, -z+1/2'
'x+1/2, y+1/2, z'
'-x+1/2, y+1/2, -z+1/2'
'-x, -y, -z'
'x, -y, z-1/2'
'-x+1/2, -y+1/2, -z'
'x+1/2, -y+1/2, z-1/2'

loop_
_atom_site_type_symbol
_atom_site_label
_atom_site_fract_x
_atom_site_fract_y
_atom_site_fract_z
_atom_site_U_iso_or_equiv
_atom_site_adp_type
_atom_site_calc_flag
_atom_site_occupancy
C C1 0.44565(10) 0.51048(8) 0.23979(18) 0.0211(3) Uani d 1
H H1A 0.4260 0.5108 0.3544 0.025 Uiso calc 1
H H1B 0.4185 0.5555 0.1755 0.025 Uiso calc 1
O O1 0.41093(7) 0.44423(5) 0.14692(12) 0.0198(2) Uani d 1
C C11 0.31327(9) 0.43693(7) 0.08975(17) 0.0174(3) Uani d 1
C C12 0.28319(9) 0.37372(7) -0.01346(16) 0.0166(3) Uani d 1
C C13 0.18428(10) 0.36537(8) -0.07851(18) 0.0204(3) Uani d 1
H H13 0.1631 0.3237 -0.1504 0.025 Uiso calc 1
C C14 0.11654(10) 0.41618(8) -0.04077(19) 0.0247(3) Uani d 1
H H14 0.0497 0.4092 -0.0851 0.030 Uiso calc 1
C C15 0.14763(11) 0.47719(9) 0.0623(2) 0.0277(3) Uani d 1
H H15 0.1017 0.5122 0.0891 0.033 Uiso calc 1
C C16 0.24544(10) 0.48801(8) 0.12731(19) 0.0242(3) Uani d 1
H H16 0.2658 0.5304 0.1974 0.029 Uiso calc 1
C C17 0.34716(10) 0.31550(7) -0.05783(17) 0.0185(3) Uani d 1
H H17 0.3195 0.2773 -0.1352 0.022 Uiso calc 1
N N1 0.43828(8) 0.31236(6) 0.00061(15) 0.0193(2) Uani d 1
N N2 0.48436(8) 0.25064(6) -0.05148(15) 0.0212(3) Uani d 1
H H2 0.4508 0.2147 -0.1108 0.025 Uiso calc 1
C C18 0.58142(10) 0.24608(8) -0.01045(17) 0.0195(3) Uani d 1
S S1 0.63697(2) 0.17213(2) -0.08613(5) 0.02270(13) Uani d 1
N N3 0.62690(9) 0.29966(8) 0.08909(17) 0.0277(3) Uani d 1
H H3A 0.5937 0.3362 0.1255 0.033 Uiso calc 1
H H3B 0.6903 0.2986 0.1187 0.033 Uiso calc 1

loop_
_atom_site_aniso_label
_atom_site_aniso_U_11
_atom_site_aniso_U_22
_atom_site_aniso_U_33
_atom_site_aniso_U_12
_atom_site_aniso_U_13
_atom_site_aniso_U_23
C1 0.0250(7) 0.0173(6) 0.0188(6) 0.0025(5) -0.0021(5) -0.0034(5)
O1 0.0181(5) 0.0183(5) 0.0219(5) 0.0017(4) 0.0005(4) -0.0057(4)
C11 0.0183(6) 0.0188(6) 0.0148(6) 0.0021(5) 0.0024(5) 0.0016(5)
C12 0.0180(6) 0.0174(6) 0.0151(6) 0.0020(5) 0.0048(5) 0.0023(5)
C13 0.0193(6) 0.0206(7) 0.0209(7) -0.0002(5) 0.0021(5) 0.0032(5)
C14 0.0169(6) 0.0287(7) 0.0277(7) 0.0039(5) 0.0019(5) 0.0044(6)
C15 0.0239(7) 0.0296(8) 0.0298(8) 0.0114(6) 0.0054(6) -0.0002(6)
C16 0.0253(7) 0.0236(7) 0.0228(7) 0.0066(6) 0.0024(5) -0.0040(5)
C17 0.0199(6) 0.0170(6) 0.0191(6) -0.0005(5) 0.0050(5) -0.0013(5)
N1 0.0198(5) 0.0185(5) 0.0203(6) 0.0031(4) 0.0057(4) -0.0028(4)
N2 0.0178(5) 0.0185(6) 0.0275(6) 0.0013(4) 0.0047(4) -0.0068(5)
C18 0.0196(6) 0.0206(6) 0.0190(6) 0.0022(5) 0.0055(5) 0.0015(5)
S1 0.02035(19) 0.0197(2) 0.0286(2) 0.00532(12) 0.00597(14) -0.00086(13)
N3 0.0180(6) 0.0311(7) 0.0331(7) 0.0029(5) 0.0017(5) -0.0117(5)

loop_
_atom_type_symbol
_atom_type_description
_atom_type_scat_dispersion_real
_atom_type_scat_dispersion_imag
_atom_type_scat_source
C C 0.0033 0.0016 'International Tables Vol C Tables 4.2.6.8 and 6.1.1.4'
H H 0.0000 0.0000 'International Tables Vol C Tables 4.2.6.8 and 6.1.1.4'
N N 0.0061 0.0033 'International Tables Vol C Tables 4.2.6.8 and 6.1.1.4'
O O 0.0106 0.0060 'International Tables Vol C Tables 4.2.6.8 and 6.1.1.4'
S S 0.1246 0.1234 'International Tables Vol C Tables 4.2.6.8 and 6.1.1.4'

loop_
_geom_angle_atom_site_label_1
_geom_angle_atom_site_label_2
_geom_angle_atom_site_label_3
_geom_angle_site_symmetry_1
_geom_angle_site_symmetry_3
_geom_angle
_geom_angle_publ_flag
O1 C1 C1 . 2_655 107.54(9) ?
O1 C1 H1A . . 110.2 ?
C1 C1 H1A 2_655 . 110.2 ?
O1 C1 H1B . . 110.2 ?
C1 C1 H1B 2_655 . 110.2 ?
H1A C1 H1B . . 108.5 ?
C1 O1 C11 . . 118.45(10) y
O1 C11 C16 . . 123.51(12) ?
O1 C11 C12 . . 116.37(11) ?
C16 C11 C12 . . 120.12(12) ?
C13 C12 C11 . . 118.12(12) ?
C13 C12 C17 . . 116.80(12) ?
C11 C12 C17 . . 125.08(12) ?
C14 C13 C12 . . 121.80(13) ?
C14 C13 H13 . . 119.1 ?
C12 C13 H13 . . 119.1 ?
C15 C14 C13 . . 119.01(13) ?
C15 C14 H14 . . 120.5 ?
C13 C14 H14 . . 120.5 ?
C14 C15 C16 . . 120.89(13) ?
C14 C15 H15 . . 119.6 ?
C16 C15 H15 . . 119.6 ?
C11 C16 C15 . . 120.05(13) ?
C11 C16 H16 . . 120.0 ?
C15 C16 H16 . . 120.0 ?
N1 C17 C12 . . 124.38(12) ?
N1 C17 H17 . . 117.8 ?
C12 C17 H17 . . 117.8 ?
C17 N1 N2 . . 114.88(11) ?
C18 N2 N1 . . 119.13(11) ?
C18 N2 H2 . . 120.4 ?
N1 N2 H2 . . 120.4 ?
N3 C18 N2 . . 117.30(12) ?
N3 C18 S1 . . 124.46(11) ?
N2 C18 S1 . . 118.23(10) ?
C18 N3 H3A . . 120.0 ?
C18 N3 H3B . . 120.0 ?
H3A N3 H3B . . 120.0 ?

loop_
_geom_bond_atom_site_label_1
_geom_bond_atom_site_label_2
_geom_bond_site_symmetry_2
_geom_bond_distance
C1 O1 . 1.4309(16)
C1 C1 2_655 1.508(3)
C1 H1A . 0.9900
C1 H1B . 0.9900
O1 C11 . 1.3730(16)
C11 C16 . 1.3898(19)
C11 C12 . 1.4116(18)
C12 C13 . 1.4017(18)
C12 C17 . 1.4581(18)
C13 C14 . 1.386(2)
C13 H13 . 0.9500
C14 C15 . 1.383(2)
C14 H14 . 0.9500
C15 C16 . 1.393(2)
C15 H15 . 0.9500
C16 H16 . 0.9500
C17 N1 . 1.2831(18)
C17 H17 . 0.9500
N1 N2 . 1.3783(15)
N2 C18 . 1.3478(18)
N2 H2 . 0.8800
C18 N3 . 1.3271(18)
C18 S1 . 1.6966(14)
N3 H3A . 0.8800
N3 H3B . 0.8800

loop_
_geom_hbond_atom_site_label_D
_geom_hbond_atom_site_label_H
_geom_hbond_atom_site_label_A
_geom_hbond_site_symmetry_A
_geom_hbond_distance_DH
_geom_hbond_distance_HA
_geom_hbond_distance_DA
_geom_hbond_angle_DHA
_geom_hbond_publ_flag
N2 H2 S1 2_654 0.88 2.60 3.3596(13) 145 y
N3 H3A N1 . 0.88 2.27 2.6292(18) 104 y
N3 H3B S1 7_655 0.88 2.54 3.3629(14) 155 y
C1 H1B O1 6_566 0.99 2.48 3.4260(18) 159 y
C16 H16 Cg1 6_566 0.95 2.90 3.5769(17) 129 y

loop_
_geom_torsion_atom_site_label_1
_geom_torsion_atom_site_label_2
_geom_torsion_atom_site_label_3
_geom_torsion_atom_site_label_4
_geom_torsion_site_symmetry_1
_geom_torsion_site_symmetry_2
_geom_torsion
_geom_torsion_publ_flag
O1 C1 C1 O1 2_655 2_655 -59.62(13) y
C1 C1 O1 C11 2_655 . -170.48(12) y
C1 O1 C11 C16 . . -4.60(19) ?
C1 O1 C11 C12 . . 174.88(11) y
O1 C11 C12 C13 . . -178.20(11) ?
C16 C11 C12 C13 . . 1.29(19) ?
O1 C11 C12 C17 . . 2.13(19) y
C16 C11 C12 C17 . . -178.38(13) ?
C11 C12 C13 C14 . . -1.48(19) ?
C17 C12 C13 C14 . . 178.22(13) ?
C12 C13 C14 C15 . . 0.7(2) ?
C13 C14 C15 C16 . . 0.2(2) ?
O1 C11 C16 C15 . . 179.07(13) ?
C12 C11 C16 C15 . . -0.4(2) ?
C14 C15 C16 C11 . . -0.4(2) ?
C13 C12 C17 N1 . . -175.18(13) ?
C11 C12 C17 N1 . . 4.5(2) y
C12 C17 N1 N2 . . 177.03(12) y
C17 N1 N2 C18 . . 173.65(12) y
N1 N2 C18 N3 . . 4.51(19) y
N1 N2 C18 S1 . . -176.42(9) ?

_cod_database_fobs_code 2020202
